data_7008873
loop_
_publ_author_name
'Lu, Min'
'Yao, Yingming'
'Zhang, Yong'
'Shen, Qi'

_publ_section_title
;
 Synthesis and characterization of anionic rare-earth metal amides
 stabilized by phenoxy-amido ligands and their catalytic behavior for the
 polymerization of lactide.
;
_journal_issue 40
_journal_name_full 'Dalton transactions (Cambridge, England : 2003)'
_journal_page_first 9530
_journal_page_last 9537
_journal_paper_doi 10.1039/c0dt00025f
_journal_volume 39
_journal_year 2010
_chemical_formula_moiety 'C52 H76 Li2 N2 O4, 2(C4 H8 O)'
_chemical_formula_sum 'C60 H92 Li2 N2 O6'
_chemical_formula_weight 951.24
_chemical_name_systematic
;
?
;
_space_group_IT_number 2
_symmetry_cell_setting triclinic
_symmetry_Int_Tables_number 2
_symmetry_space_group_name_Hall '-P 1'
_symmetry_space_group_name_H-M 'P -1'
_atom_sites_solution_hydrogens geom
_atom_sites_solution_primary direct
_atom_sites_solution_secondary difmap
_audit_creation_method SHELXL-97
_cell_angle_alpha 82.717(8)
_cell_angle_beta 69.214(6)
_cell_angle_gamma 80.185(8)
_cell_formula_units_Z 1
_cell_length_a 10.552(2)
_cell_length_b 10.813(2)
_cell_length_c 13.658(3)
_cell_measurement_reflns_used 4332
_cell_measurement_temperature 223(2)
_cell_measurement_theta_max 27.5
_cell_measurement_theta_min 3.0
_cell_volume 1431.9(5)
_computing_cell_refinement CrystalClear
_computing_data_collection CrystalClear
_computing_data_reduction CrystalStructure
_computing_structure_refinement 'SHELXL-97 (Sheldrick, 1997)'
_computing_structure_solution 'SHELXS-97 (Sheldrick, 1990)'
_diffrn_ambient_temperature 223(2)
_diffrn_detector_area_resol_mean 14.63
_diffrn_measured_fraction_theta_full 0.980
_diffrn_measured_fraction_theta_max 0.980
_diffrn_measurement_device_type 'Rigaku Saturn'
_diffrn_measurement_method \w
_diffrn_radiation_monochromator graphite
_diffrn_radiation_source 'fine-focus sealed tube'
_diffrn_radiation_type MoK\a
_diffrn_radiation_wavelength 0.71075
_diffrn_reflns_av_R_equivalents 0.0318
_diffrn_reflns_av_sigmaI/netI 0.0601
_diffrn_reflns_limit_h_max 12
_diffrn_reflns_limit_h_min -12
_diffrn_reflns_limit_k_max 13
_diffrn_reflns_limit_k_min -13
_diffrn_reflns_limit_l_max 16
_diffrn_reflns_limit_l_min -16
_diffrn_reflns_number 10199
_diffrn_reflns_theta_full 25.35
_diffrn_reflns_theta_max 25.35
_diffrn_reflns_theta_min 3.02
_exptl_absorpt_coefficient_mu 0.069
_exptl_absorpt_correction_T_max 0.980
_exptl_absorpt_correction_T_min 0.808
_exptl_absorpt_correction_type multi-scan
_exptl_absorpt_process_details 'Jacobson, R. (1998) Private communication'
_exptl_crystal_colour colorless
_exptl_crystal_density_diffrn 1.103
_exptl_crystal_density_method 'not measured'
_exptl_crystal_description prism
_exptl_crystal_F_000 520
_exptl_crystal_size_max 0.60
_exptl_crystal_size_mid 0.35
_exptl_crystal_size_min 0.30
_refine_diff_density_max 0.798
_refine_diff_density_min -0.527
_refine_diff_density_rms 0.075
_refine_ls_extinction_method none
_refine_ls_goodness_of_fit_ref 1.059
_refine_ls_hydrogen_treatment mix
_refine_ls_matrix_type full
_refine_ls_number_parameters 313
_refine_ls_number_reflns 5143
_refine_ls_number_restraints 12
_refine_ls_restrained_S_all 1.173
_refine_ls_R_factor_all 0.1244
_refine_ls_R_factor_gt 0.0991
_refine_ls_shift/su_max 0.000
_refine_ls_shift/su_mean 0.000
_refine_ls_structure_factor_coef Fsqd
_refine_ls_weighting_details 'calc w=1/[\s^2^(Fo^2^)+(0.1939P)^2^+0.6556P] where P=(Fo^2^+2Fc^2^)/3'
_refine_ls_weighting_scheme calc
_refine_ls_wR_factor_gt 0.3037
_refine_ls_wR_factor_ref 0.3331
_reflns_number_gt 3506
_reflns_number_total 5143
_reflns_threshold_expression >2sigma(I)
_cod_data_source_file C0DT00025F.TXT
_cod_data_source_block complex1
_cod_original_cell_volume 1432.0(5)
_cod_database_code 7008873

loop_
_symmetry_equiv_pos_as_xyz
'x, y, z'
'-x, -y, -z'

loop_
_atom_site_label
_atom_site_type_symbol
_atom_site_fract_x
_atom_site_fract_y
_atom_site_fract_z
_atom_site_U_iso_or_equiv
_atom_site_adp_type
_atom_site_occupancy
_atom_site_symmetry_multiplicity
_atom_site_calc_flag
_atom_site_refinement_flags
_atom_site_disorder_assembly
_atom_site_disorder_group
O1 O 0.5276(3) 0.0935(2) 0.41519(18) 0.0372(7) Uani 1 1 d . . .
O2 O 0.3676(3) -0.1426(3) 0.4048(2) 0.0596(9) Uani 1 1 d . . .
O3 O 0.5955(5) 0.8485(4) 1.1059(3) 0.0886(13) Uani 1 1 d . . .
N1 N 0.6990(3) -0.1402(3) 0.3109(2) 0.0341(7) Uani 1 1 d . . .
H1 H 0.666(4) -0.129(4) 0.256(3) 0.039(11) Uiso 1 1 d . . .
C1 C 0.5937(4) 0.1456(3) 0.3220(3) 0.0314(8) Uani 1 1 d . . .
C2 C 0.5434(4) 0.2610(3) 0.2769(3) 0.0324(8) Uani 1 1 d . . .
C3 C 0.6209(4) 0.3032(3) 0.1755(3) 0.0355(9) Uani 1 1 d . . .
H3 H 0.5858 0.3784 0.1458 0.043 Uiso 1 1 calc R . .
C4 C 0.7461(4) 0.2413(3) 0.1157(3) 0.0384(9) Uani 1 1 d . . .
C5 C 0.7961(4) 0.1307(3) 0.1620(3) 0.0373(9) Uani 1 1 d . . .
H5 H 0.8817 0.0875 0.1249 0.045 Uiso 1 1 calc R . .
C6 C 0.7234(4) 0.0827(3) 0.2611(3) 0.0348(8) Uani 1 1 d . . .
C7 C 0.7799(4) -0.0396(3) 0.3064(3) 0.0359(9) Uani 1 1 d . . .
H7A H 0.8753 -0.0634 0.2629 0.043 Uiso 1 1 calc R . .
H7B H 0.7775 -0.0288 0.3773 0.043 Uiso 1 1 calc R . .
C8 C 0.7660(4) -0.2666(3) 0.3095(3) 0.0322(8) Uani 1 1 d . . .
C9 C 0.7150(4) -0.3584(4) 0.2782(3) 0.0406(9) Uani 1 1 d . . .
H9 H 0.6357 -0.3368 0.2600 0.049 Uiso 1 1 calc R . .
C10 C 0.7781(4) -0.4805(4) 0.2733(3) 0.0418(9) Uani 1 1 d . . .
H10 H 0.7414 -0.5406 0.2511 0.050 Uiso 1 1 calc R . .
C11 C 0.8944(4) -0.5176(3) 0.3002(3) 0.0414(9) Uani 1 1 d . . .
C12 C 0.9421(4) -0.4270(4) 0.3358(3) 0.0433(10) Uani 1 1 d . . .
H12 H 1.0180 -0.4501 0.3581 0.052 Uiso 1 1 calc R . .
C13 C 0.8804(4) -0.3024(3) 0.3393(3) 0.0372(9) Uani 1 1 d . . .
H13 H 0.9165 -0.2423 0.3620 0.045 Uiso 1 1 calc R . .
C14 C 0.4111(4) 0.3395(3) 0.3400(3) 0.0368(9) Uani 1 1 d . . .
C15 C 0.3716(5) 0.4589(4) 0.2773(3) 0.0517(11) Uani 1 1 d . . .
H15A H 0.2889 0.5063 0.3216 0.078 Uiso 1 1 calc R . .
H15B H 0.3556 0.4355 0.2168 0.078 Uiso 1 1 calc R . .
H15C H 0.4452 0.5103 0.2538 0.078 Uiso 1 1 calc R . .
C16 C 0.4294(4) 0.3837(4) 0.4360(3) 0.0427(10) Uani 1 1 d . . .
H16A H 0.4451 0.3112 0.4820 0.064 Uiso 1 1 calc R . .
H16B H 0.3475 0.4377 0.4736 0.064 Uiso 1 1 calc R . .
H16C H 0.5071 0.4300 0.4131 0.064 Uiso 1 1 calc R . .
C17 C 0.2905(4) 0.2639(4) 0.3761(3) 0.0474(10) Uani 1 1 d . . .
H17A H 0.3090 0.1903 0.4200 0.071 Uiso 1 1 calc R . .
H17B H 0.2777 0.2376 0.3153 0.071 Uiso 1 1 calc R . .
H17C H 0.2082 0.3159 0.4159 0.071 Uiso 1 1 calc R . .
C18 C 0.8295(4) 0.2920(4) 0.0043(3) 0.0504(11) Uani 1 1 d D . .
C19 C 0.8996(12) 0.1871(10) -0.0676(9) 0.071(2) Uiso 0.50 1 d PD . .
C19' C 0.8334(13) 0.2019(11) -0.0759(9) 0.071(2) Uiso 0.50 1 d PD . .
C20 C 0.9493(14) 0.3442(15) 0.0132(13) 0.092(3) Uiso 0.50 1 d PD . .
C20' C 0.9786(13) 0.2978(15) -0.0063(13) 0.092(3) Uiso 0.50 1 d PD . .
C21 C 0.7413(12) 0.3988(11) -0.0390(9) 0.071(2) Uiso 0.50 1 d PD . .
C21' C 0.7756(12) 0.4283(10) -0.0225(10) 0.071(2) Uiso 0.50 1 d PD . .
C22 C 0.9668(5) -0.6502(4) 0.2885(4) 0.0612(13) Uani 1 1 d . . .
H22A H 1.0442 -0.6534 0.2235 0.092 Uiso 1 1 calc R . .
H22B H 0.9041 -0.7055 0.2873 0.092 Uiso 1 1 calc R . .
H22C H 0.9987 -0.6773 0.3472 0.092 Uiso 1 1 calc R . .
C23 C 0.3197(11) -0.0704(12) 0.3216(9) 0.053(3) Uiso 0.50 1 d PD . .
C23' C 0.3362(12) -0.1111(13) 0.3108(10) 0.065(4) Uiso 0.50 1 d PD . .
C24 C 0.1713(12) -0.0823(12) 0.3631(10) 0.079(2) Uiso 0.50 1 d PD . .
C24' C 0.1984(12) -0.1475(13) 0.3345(9) 0.079(2) Uiso 0.50 1 d PD . .
C25 C 0.1606(13) -0.2062(12) 0.4262(10) 0.080(2) Uiso 0.50 1 d PD . .
C25' C 0.1336(12) -0.1565(13) 0.4551(9) 0.080(2) Uiso 0.50 1 d PD . .
C26 C 0.2819(11) -0.2352(11) 0.4642(9) 0.054(3) Uiso 0.50 1 d PD . .
C26' C 0.2569(11) -0.1998(11) 0.4854(9) 0.051(3) Uiso 0.50 1 d PD . .
C27 C 0.5941(12) 0.7484(8) 1.0526(6) 0.138(4) Uani 1 1 d . . .
H27A H 0.5000 0.7303 1.0720 0.166 Uiso 1 1 calc R . .
H27B H 0.6485 0.6733 1.0727 0.166 Uiso 1 1 calc R . .
C28 C 0.6498(8) 0.7773(7) 0.9394(5) 0.097(2) Uani 1 1 d . . .
H28A H 0.5781 0.7862 0.9080 0.117 Uiso 1 1 calc R . .
H28B H 0.7226 0.7109 0.9060 0.117 Uiso 1 1 calc R . .
C29 C 0.7041(8) 0.8968(7) 0.9273(5) 0.093(2) Uani 1 1 d . . .
H29A H 0.6543 0.9637 0.8942 0.112 Uiso 1 1 calc R . .
H29B H 0.8015 0.8884 0.8845 0.112 Uiso 1 1 calc R . .
C30 C 0.6831(8) 0.9248(6) 1.0374(5) 0.0910(19) Uani 1 1 d . . .
H30A H 0.7709 0.9099 1.0494 0.109 Uiso 1 1 calc R . .
H30B H 0.6447 1.0132 1.0481 0.109 Uiso 1 1 calc R . .
Li1 Li 0.5106(6) -0.0835(6) 0.4402(5) 0.0372(14) Uani 1 1 d . . .

loop_
_atom_site_aniso_label
_atom_site_aniso_U_11
_atom_site_aniso_U_22
_atom_site_aniso_U_33
_atom_site_aniso_U_23
_atom_site_aniso_U_13
_atom_site_aniso_U_12
O1 0.0447(15) 0.0350(14) 0.0249(13) 0.0042(10) -0.0057(11) -0.0054(11)
O2 0.0538(18) 0.080(2) 0.0514(19) 0.0118(16) -0.0233(15) -0.0275(16)
O3 0.126(4) 0.077(3) 0.051(2) -0.0035(19) -0.017(2) -0.013(2)
N1 0.0361(17) 0.0321(16) 0.0335(17) 0.0015(12) -0.0127(14) -0.0042(13)
C1 0.0348(19) 0.0317(18) 0.0255(17) 0.0004(14) -0.0065(15) -0.0087(14)
C2 0.039(2) 0.0325(18) 0.0253(17) -0.0008(14) -0.0098(15) -0.0073(15)
C3 0.046(2) 0.0290(18) 0.0296(19) 0.0018(14) -0.0112(17) -0.0063(15)
C4 0.044(2) 0.035(2) 0.0291(19) 0.0005(15) -0.0045(17) -0.0074(16)
C5 0.0352(19) 0.035(2) 0.034(2) -0.0033(15) -0.0019(16) -0.0049(15)
C6 0.037(2) 0.0312(19) 0.035(2) 0.0019(15) -0.0106(16) -0.0067(15)
C7 0.0349(19) 0.0315(19) 0.039(2) 0.0009(15) -0.0108(17) -0.0051(15)
C8 0.0349(19) 0.0314(18) 0.0248(17) 0.0007(13) -0.0045(15) -0.0041(14)
C9 0.039(2) 0.044(2) 0.041(2) -0.0048(17) -0.0152(18) -0.0055(17)
C10 0.043(2) 0.039(2) 0.041(2) -0.0068(16) -0.0089(18) -0.0085(17)
C11 0.042(2) 0.034(2) 0.039(2) 0.0017(16) -0.0049(18) -0.0051(16)
C12 0.037(2) 0.045(2) 0.044(2) 0.0027(17) -0.0136(18) -0.0020(17)
C13 0.037(2) 0.036(2) 0.040(2) -0.0017(15) -0.0143(17) -0.0054(15)
C14 0.039(2) 0.038(2) 0.0294(19) -0.0018(15) -0.0097(16) 0.0003(16)
C15 0.053(2) 0.044(2) 0.049(2) 0.0008(19) -0.014(2) 0.0077(19)
C16 0.048(2) 0.043(2) 0.032(2) -0.0079(16) -0.0070(18) -0.0022(18)
C17 0.039(2) 0.055(3) 0.045(2) -0.0016(19) -0.0125(19) -0.0056(18)
C18 0.060(3) 0.041(2) 0.033(2) 0.0045(17) 0.003(2) -0.0090(19)
C22 0.063(3) 0.040(2) 0.072(3) -0.003(2) -0.017(3) 0.004(2)
C27 0.242(11) 0.093(6) 0.075(5) -0.005(4) -0.030(6) -0.067(7)
C28 0.134(6) 0.093(5) 0.069(4) -0.015(3) -0.036(4) -0.019(4)
C29 0.120(5) 0.100(5) 0.059(4) 0.009(3) -0.032(4) -0.024(4)
C30 0.122(5) 0.085(4) 0.071(4) -0.007(3) -0.037(4) -0.020(4)
Li1 0.042(3) 0.037(3) 0.030(3) 0.001(2) -0.009(3) -0.011(3)

loop_
_atom_type_symbol
_atom_type_description
_atom_type_scat_dispersion_real
_atom_type_scat_dispersion_imag
_atom_type_scat_source
C C 0.0033 0.0016 'International Tables Vol C Tables 4.2.6.8 and 6.1.1.4'
H H 0.0000 0.0000 'International Tables Vol C Tables 4.2.6.8 and 6.1.1.4'
N N 0.0061 0.0033 'International Tables Vol C Tables 4.2.6.8 and 6.1.1.4'
O O 0.0106 0.0060 'International Tables Vol C Tables 4.2.6.8 and 6.1.1.4'
Li Li -0.0003 0.0001 'International Tables Vol C Tables 4.2.6.8 and 6.1.1.4'

loop_
_geom_angle_atom_site_label_1
_geom_angle_atom_site_label_2
_geom_angle_atom_site_label_3
_geom_angle
_geom_angle_site_symmetry_1
_geom_angle_site_symmetry_3
_geom_angle_publ_flag
C1 O1 Li1 147.5(3) . 2_656 ?
C1 O1 Li1 122.9(3) . . ?
Li1 O1 Li1 83.2(3) 2_656 . ?
C23' O2 C26 106.1(7) . . ?
C23' O2 C26' 110.3(6) . . ?
C26 O2 C26' 19.5(6) . . ?
C23' O2 C23 18.3(6) . . ?
C26 O2 C23 113.1(6) . . ?
C26' O2 C23 111.0(6) . . ?
C23' O2 Li1 127.0(5) . . ?
C26 O2 Li1 126.8(5) . . ?
C26' O2 Li1 121.0(5) . . ?
C23 O2 Li1 118.9(5) . . ?
C30 O3 C27 107.9(5) . . ?
C8 N1 C7 117.2(3) . . ?
C8 N1 Li1 120.6(3) . . ?
C7 N1 Li1 100.7(3) . . ?
C8 N1 H1 106(3) . . ?
C7 N1 H1 111(2) . . ?
Li1 N1 H1 100(2) . . ?
O1 C1 C2 124.2(3) . . ?
O1 C1 C6 118.6(3) . . ?
C2 C1 C6 117.2(3) . . ?
C3 C2 C1 118.4(3) . . ?
C3 C2 C14 121.0(3) . . ?
C1 C2 C14 120.5(3) . . ?
C4 C3 C2 124.5(3) . . ?
C4 C3 H3 117.8 . . ?
C2 C3 H3 117.8 . . ?
C3 C4 C5 116.5(3) . . ?
C3 C4 C18 122.9(3) . . ?
C5 C4 C18 120.6(3) . . ?
C6 C5 C4 121.9(3) . . ?
C6 C5 H5 119.0 . . ?
C4 C5 H5 119.0 . . ?
C5 C6 C1 121.5(3) . . ?
C5 C6 C7 119.9(3) . . ?
C1 C6 C7 118.6(3) . . ?
N1 C7 C6 110.5(3) . . ?
N1 C7 H7A 109.5 . . ?
C6 C7 H7A 109.5 . . ?
N1 C7 H7B 109.5 . . ?
C6 C7 H7B 109.5 . . ?
H7A C7 H7B 108.1 . . ?
C9 C8 C13 118.0(3) . . ?
C9 C8 N1 119.3(3) . . ?
C13 C8 N1 122.8(3) . . ?
C10 C9 C8 121.2(4) . . ?
C10 C9 H9 119.4 . . ?
C8 C9 H9 119.4 . . ?
C9 C10 C11 121.8(4) . . ?
C9 C10 H10 119.1 . . ?
C11 C10 H10 119.1 . . ?
C12 C11 C10 117.1(4) . . ?
C12 C11 C22 121.9(4) . . ?
C10 C11 C22 121.0(4) . . ?
C11 C12 C13 121.6(4) . . ?
C11 C12 H12 119.2 . . ?
C13 C12 H12 119.2 . . ?
C8 C13 C12 120.3(4) . . ?
C8 C13 H13 119.8 . . ?
C12 C13 H13 119.8 . . ?
C17 C14 C2 111.3(3) . . ?
C17 C14 C16 109.5(3) . . ?
C2 C14 C16 109.5(3) . . ?
C17 C14 C15 106.9(3) . . ?
C2 C14 C15 112.9(3) . . ?
C16 C14 C15 106.5(3) . . ?
C14 C15 H15A 109.5 . . ?
C14 C15 H15B 109.5 . . ?
H15A C15 H15B 109.5 . . ?
C14 C15 H15C 109.5 . . ?
H15A C15 H15C 109.5 . . ?
H15B C15 H15C 109.5 . . ?
C14 C16 H16A 109.5 . . ?
C14 C16 H16B 109.5 . . ?
H16A C16 H16B 109.5 . . ?
C14 C16 H16C 109.5 . . ?
H16A C16 H16C 109.5 . . ?
H16B C16 H16C 109.5 . . ?
C14 C17 H17A 109.5 . . ?
C14 C17 H17B 109.5 . . ?
H17A C17 H17B 109.5 . . ?
C14 C17 H17C 109.5 . . ?
H17A C17 H17C 109.5 . . ?
H17B C17 H17C 109.5 . . ?
C19 C18 C20 102.5(8) . . ?
C19 C18 C21' 129.2(7) . . ?
C20 C18 C21' 86.6(8) . . ?
C19 C18 C20' 81.0(8) . . ?
C20 C18 C20' 22.0(8) . . ?
C21' C18 C20' 103.8(8) . . ?
C19 C18 C19' 27.9(5) . . ?
C20 C18 C19' 127.4(8) . . ?
C21' C18 C19' 112.2(7) . . ?
C20' C18 C19' 107.2(8) . . ?
C19 C18 C4 111.8(5) . . ?
C20 C18 C4 107.2(7) . . ?
C21' C18 C4 112.7(6) . . ?
C20' C18 C4 111.7(7) . . ?
C19' C18 C4 109.0(5) . . ?
C19 C18 C21 114.8(7) . . ?
C20 C18 C21 109.0(8) . . ?
C21' C18 C21 23.6(6) . . ?
C20' C18 C21 123.4(8) . . ?
C19' C18 C21 92.1(7) . . ?
C4 C18 C21 110.9(5) . . ?
C11 C22 H22A 109.5 . . ?
C11 C22 H22B 109.5 . . ?
H22A C22 H22B 109.5 . . ?
C11 C22 H22C 109.5 . . ?
H22A C22 H22C 109.5 . . ?
H22B C22 H22C 109.5 . . ?
O2 C23 C24 101.9(8) . . ?
O2 C23' C24' 105.7(9) . . ?
C23 C24 C25 105.3(10) . . ?
C23' C24' C25' 105.7(10) . . ?
C24 C25 C26 107.5(10) . . ?
C26' C25' C24' 100.8(10) . . ?
O2 C26 C25 103.0(8) . . ?
O2 C26' C25' 105.6(8) . . ?
O3 C27 C28 110.5(6) . . ?
O3 C27 H27A 109.5 . . ?
C28 C27 H27A 109.5 . . ?
O3 C27 H27B 109.5 . . ?
C28 C27 H27B 109.5 . . ?
H27A C27 H27B 108.1 . . ?
C27 C28 C29 104.8(6) . . ?
C27 C28 H28A 110.8 . . ?
C29 C28 H28A 110.8 . . ?
C27 C28 H28B 110.8 . . ?
C29 C28 H28B 110.8 . . ?
H28A C28 H28B 108.9 . . ?
C28 C29 C30 104.6(5) . . ?
C28 C29 H29A 110.8 . . ?
C30 C29 H29A 110.8 . . ?
C28 C29 H29B 110.8 . . ?
C30 C29 H29B 110.8 . . ?
H29A C29 H29B 108.9 . . ?
O3 C30 C29 108.7(5) . . ?
O3 C30 H30A 110.0 . . ?
C29 C30 H30A 110.0 . . ?
O3 C30 H30B 110.0 . . ?
C29 C30 H30B 110.0 . . ?
H30A C30 H30B 108.3 . . ?
O1 Li1 O1 96.8(3) 2_656 . ?
O1 Li1 O2 111.7(3) 2_656 . ?
O1 Li1 O2 118.1(3) . . ?
O1 Li1 N1 131.3(3) 2_656 . ?
O1 Li1 N1 94.6(3) . . ?
O2 Li1 N1 103.8(3) . . ?
O1 Li1 Li1 49.5(2) 2_656 2_656 ?
O1 Li1 Li1 47.3(2) . 2_656 ?
O2 Li1 Li1 129.3(4) . 2_656 ?
N1 Li1 Li1 123.4(4) . 2_656 ?

loop_
_geom_bond_atom_site_label_1
_geom_bond_atom_site_label_2
_geom_bond_distance
_geom_bond_site_symmetry_2
_geom_bond_publ_flag
O1 C1 1.322(4) . ?
O1 Li1 1.864(6) 2_656 ?
O1 Li1 1.929(7) . ?
O2 C23' 1.423(13) . ?
O2 C26 1.435(11) . ?
O2 C26' 1.456(11) . ?
O2 C23 1.485(12) . ?
O2 Li1 1.960(7) . ?
O3 C30 1.364(7) . ?
O3 C27 1.384(8) . ?
N1 C8 1.427(4) . ?
N1 C7 1.476(5) . ?
N1 Li1 2.193(7) . ?
N1 H1 0.92(4) . ?
C1 C2 1.425(5) . ?
C1 C6 1.430(5) . ?
C2 C3 1.399(5) . ?
C2 C14 1.530(5) . ?
C3 C4 1.390(5) . ?
C3 H3 0.9400 . ?
C4 C5 1.392(5) . ?
C4 C18 1.546(5) . ?
C5 C6 1.382(5) . ?
C5 H5 0.9400 . ?
C6 C7 1.507(5) . ?
C7 H7A 0.9800 . ?
C7 H7B 0.9800 . ?
C8 C9 1.382(5) . ?
C8 C13 1.387(5) . ?
C9 C10 1.372(5) . ?
C9 H9 0.9400 . ?
C10 C11 1.384(6) . ?
C10 H10 0.9400 . ?
C11 C12 1.383(6) . ?
C11 C22 1.504(6) . ?
C12 C13 1.391(5) . ?
C12 H12 0.9400 . ?
C13 H13 0.9400 . ?
C14 C17 1.529(6) . ?
C14 C16 1.534(5) . ?
C14 C15 1.538(5) . ?
C15 H15A 0.9700 . ?
C15 H15B 0.9700 . ?
C15 H15C 0.9700 . ?
C16 H16A 0.9700 . ?
C16 H16B 0.9700 . ?
C16 H16C 0.9700 . ?
C17 H17A 0.9700 . ?
C17 H17B 0.9700 . ?
C17 H17C 0.9700 . ?
C18 C19 1.509(11) . ?
C18 C20 1.517(13) . ?
C18 C21' 1.535(11) . ?
C18 C20' 1.539(13) . ?
C18 C19' 1.541(11) . ?
C18 C21 1.550(11) . ?
C22 H22A 0.9700 . ?
C22 H22B 0.9700 . ?
C22 H22C 0.9700 . ?
C23 C24 1.487(13) . ?
C23' C24' 1.484(14) . ?
C24 C25 1.497(14) . ?
C24' C25' 1.541(14) . ?
C25 C26 1.517(13) . ?
C25' C26' 1.485(13) . ?
C27 C28 1.459(9) . ?
C27 H27A 0.9800 . ?
C27 H27B 0.9800 . ?
C28 C29 1.469(9) . ?
C28 H28A 0.9800 . ?
C28 H28B 0.9800 . ?
C29 C30 1.502(8) . ?
C29 H29A 0.9800 . ?
C29 H29B 0.9800 . ?
C30 H30A 0.9800 . ?
C30 H30B 0.9800 . ?
Li1 O1 1.864(6) 2_656 ?
Li1 Li1 2.517(12) 2_656 ?
